data_4078055
loop_
_publ_author_name
'O, Wylie W. N.'
'Lough, Alan J.'
'Morris, Robert H.'

_publ_section_title
;
 Bifunctional Mechanism with Unconventional Intermediates for the
 Hydrogenation of Ketones Catalyzed by an Iridium(III) Complex Containing
 an N-Heterocyclic Carbene with a Primary Amine Donor
;
_journal_issue 6
_journal_name_full Organometallics
_journal_page_first 2152
_journal_paper_doi 10.1021/om300071v
_journal_volume 31
_journal_year 2012
_chemical_formula_moiety 'C21 H28 Cl Ir N3, F6 P'
_chemical_formula_sum 'C21 H28 Cl F6 Ir N3 P'
_chemical_formula_weight 695.08
_chemical_name_systematic
; 
 ? 
;
_space_group_IT_number 19
_symmetry_cell_setting orthorhombic
_symmetry_space_group_name_Hall 'P 2ac 2ab'
_symmetry_space_group_name_H-M 'P 21 21 21'
_atom_sites_solution_hydrogens geom
_atom_sites_solution_primary direct
_atom_sites_solution_secondary difmap
_audit_creation_method SHELXL-97
_cell_angle_alpha 90.00
_cell_angle_beta 90.00
_cell_angle_gamma 90.00
_cell_formula_units_Z 4
_cell_length_a 8.5322(1)
_cell_length_b 13.8453(4)
_cell_length_c 20.3891(5)
_cell_measurement_reflns_used 17045
_cell_measurement_temperature 150(1)
_cell_measurement_theta_max 27.5
_cell_measurement_theta_min 2.6
_cell_volume 2408.58(10)
_computing_cell_refinement 'Denzo-SMN (Otwinowski & Minor, 1997)'
_computing_data_collection 'Collect (Nonius B.V., 1997-2002)'
_computing_data_reduction Denzo-SMN
_computing_molecular_graphics 'PLATON (Spek, 2009)'
_computing_publication_material 'SHELXTL V6.1'
_computing_structure_refinement 'SHELXTL V6.1 (Sheldrick, 2008)'
_computing_structure_solution 'SIR-92 (Altomare et al., 1994)'
_diffrn_ambient_temperature 150(1)
_diffrn_detector_area_resol_mean 9
_diffrn_measured_fraction_theta_full 0.998
_diffrn_measured_fraction_theta_max 0.998
_diffrn_measurement_device_type 'Nonius KappaCCD'
_diffrn_measurement_method '\f scans and \w scans with \k offsets'
_diffrn_radiation_monochromator graphite
_diffrn_radiation_source 'fine-focus sealed tube'
_diffrn_radiation_type MoK\a
_diffrn_radiation_wavelength 0.71073
_diffrn_reflns_av_R_equivalents 0.0426
_diffrn_reflns_av_sigmaI/netI 0.0453
_diffrn_reflns_limit_h_max 11
_diffrn_reflns_limit_h_min -10
_diffrn_reflns_limit_k_max 17
_diffrn_reflns_limit_k_min -12
_diffrn_reflns_limit_l_max 26
_diffrn_reflns_limit_l_min -26
_diffrn_reflns_number 17045
_diffrn_reflns_theta_full 27.50
_diffrn_reflns_theta_max 27.50
_diffrn_reflns_theta_min 2.59
_exptl_absorpt_coefficient_mu 5.782
_exptl_absorpt_correction_T_max 0.634
_exptl_absorpt_correction_T_min 0.466
_exptl_absorpt_correction_type multi-scan
_exptl_absorpt_process_details
; 
multi-scan from symmetry-related measurements 
 Sortav (Blessing 1995) 
;
_exptl_crystal_colour yellow
_exptl_crystal_density_diffrn 1.917
_exptl_crystal_density_method 'not measured'
_exptl_crystal_description needle
_exptl_crystal_F_000 1352
_exptl_crystal_size_max 0.22
_exptl_crystal_size_mid 0.09
_exptl_crystal_size_min 0.08
_refine_diff_density_max 1.537
_refine_diff_density_min -1.475
_refine_diff_density_rms 0.133
_refine_ls_abs_structure_details 'Flack H D (1983), Acta Cryst. A39, 876-881'
_refine_ls_abs_structure_Flack 0.148(8)
_refine_ls_extinction_coef 0.00044(9)
_refine_ls_extinction_expression Fc^*^=kFc[1+0.001xFc^2^\l^3^/sin(2\q)]^-1/4^
_refine_ls_extinction_method SHELXL
_refine_ls_goodness_of_fit_ref 1.123
_refine_ls_hydrogen_treatment constr
_refine_ls_matrix_type full
_refine_ls_number_parameters 306
_refine_ls_number_reflns 5426
_refine_ls_number_restraints 6
_refine_ls_restrained_S_all 1.127
_refine_ls_R_factor_all 0.0390
_refine_ls_R_factor_gt 0.0322
_refine_ls_shift/su_max 0.001
_refine_ls_shift/su_mean 0.000
_refine_ls_structure_factor_coef Fsqd
_refine_ls_weighting_details 'calc w=1/[\s^2^(Fo^2^)+(0.0173P)^2^+5.9926P] where P=(Fo^2^+2Fc^2^)/3'
_refine_ls_weighting_scheme calc
_refine_ls_wR_factor_gt 0.0656
_refine_ls_wR_factor_ref 0.0680
_reflns_number_gt 4961
_reflns_number_total 5426
_reflns_threshold_expression I>2\s(I)
_cod_data_source_file om300071v_si_002.cif
_cod_data_source_block 3
_cod_depositor_comments
;
The following automatic conversions were performed:

'_symmetry_cell_setting' value 'Orthorhombic' changed to
'orthorhombic' according to
/home/saulius/struct/CIF-dictionaries/cif_core.dic dictionary named
'cif_core.dic' version 2.4.1 from 2010-06-29.

Automatic conversion script
Id: cif_fix_values 1715 2011-07-08 13:25:40Z adriana 
;
_cod_database_code 4078055

loop_
_symmetry_equiv_pos_as_xyz
'x, y, z'
'-x+1/2, -y, z+1/2'
'x+1/2, -y+1/2, -z'
'-x, y+1/2, -z+1/2'

loop_
_atom_site_label
_atom_site_type_symbol
_atom_site_fract_x
_atom_site_fract_y
_atom_site_fract_z
_atom_site_U_iso_or_equiv
_atom_site_adp_type
_atom_site_occupancy
_atom_site_symmetry_multiplicity
_atom_site_calc_flag
_atom_site_refinement_flags
_atom_site_disorder_assembly
_atom_site_disorder_group
Ir1 Ir 0.37710(3) 0.523573(16) 0.562390(11) 0.01927(7) Uani 0.9717(11) 1 d P A 1
Ir1* Ir 0.3758(10) 0.4431(5) 0.5554(3) 0.013(3) Uiso 0.0283(11) 1 d P A 2
Cl1 Cl 0.13864(18) 0.49165(12) 0.50150(7) 0.0316(4) Uani 1 1 d . A 1
N1 N 0.4187(6) 0.3043(4) 0.5403(2) 0.0274(13) Uani 1 1 d . A 1
N2 N 0.4546(6) 0.3422(4) 0.6412(3) 0.0273(12) Uani 1 1 d . A 1
N3 N 0.2120(6) 0.5345(4) 0.6402(2) 0.0258(11) Uani 1 1 d . A 1
H1N H 0.2351 0.5902 0.6628 0.031 Uiso 1 1 calc R A 1
H2N H 0.1152 0.5435 0.6213 0.031 Uiso 1 1 calc R A 1
C1 C 0.4108(7) 0.3786(5) 0.5821(3) 0.0264(15) Uani 1 1 d . A 1
C2 C 0.4647(8) 0.2209(5) 0.5716(4) 0.0388(18) Uani 1 1 d . A 1
H2A H 0.4756 0.1587 0.5524 0.047 Uiso 1 1 calc R A 1
C3 C 0.4912(8) 0.2446(5) 0.6347(3) 0.0296(14) Uani 1 1 d . A 1
H3A H 0.5278 0.2028 0.6684 0.036 Uiso 1 1 calc R A 1
C4 C 0.4720(8) 0.3935(4) 0.7011(3) 0.0261(14) Uani 1 1 d . A 1
C5 C 0.6126(9) 0.3865(5) 0.7349(3) 0.0336(15) Uani 1 1 d . A 1
H5A H 0.6975 0.3509 0.7169 0.040 Uiso 1 1 calc R A 1
C6 C 0.6282(11) 0.4316(5) 0.7949(3) 0.0432(17) Uani 1 1 d . A 1
H6A H 0.7246 0.4277 0.8180 0.052 Uiso 1 1 calc R A 1
C7 C 0.5038(8) 0.4826(5) 0.8215(3) 0.0341(15) Uani 1 1 d . A 1
H7A H 0.5144 0.5129 0.8631 0.041 Uiso 1 1 calc R A 1
C8 C 0.3659(9) 0.4891(5) 0.7879(3) 0.0366(16) Uani 1 1 d . A 1
H8A H 0.2819 0.5247 0.8066 0.044 Uiso 1 1 calc R A 1
C9 C 0.3441(7) 0.4451(4) 0.7268(3) 0.0255(14) Uani 1 1 d . A 1
C10 C 0.1943(7) 0.4563(4) 0.6896(3) 0.0267(14) Uani 1 1 d . A 1
H10A H 0.1679 0.3948 0.6674 0.032 Uiso 1 1 calc R A 1
H10B H 0.1081 0.4724 0.7202 0.032 Uiso 1 1 calc R A 1
C11 C 0.3857(10) 0.3060(5) 0.4695(3) 0.0368(15) Uani 1 1 d . A 1
H11A H 0.3519 0.3710 0.4567 0.055 Uiso 1 1 calc R A 1
H11B H 0.3024 0.2596 0.4595 0.055 Uiso 1 1 calc R A 1
H11C H 0.4807 0.2887 0.4452 0.055 Uiso 1 1 calc R A 1
C12 C 0.5361(7) 0.6349(5) 0.5970(3) 0.0285(15) Uani 1 1 d . A 1
C13 C 0.4345(7) 0.6770(4) 0.5480(3) 0.0282(15) Uani 1 1 d . A 1
C14 C 0.4626(8) 0.6260(5) 0.4875(3) 0.0347(17) Uani 1 1 d . A 1
C15 C 0.5773(8) 0.5508(5) 0.4990(3) 0.0323(17) Uani 1 1 d . A 1
C16 C 0.6213(6) 0.5513(3) 0.5655(2) 0.0144(9) Uani 1 1 d U A 1
C17 C 0.5546(8) 0.6685(6) 0.6668(3) 0.0387(18) Uani 1 1 d . A 1
H17A H 0.6407 0.7152 0.6694 0.058 Uiso 1 1 calc R A 1
H17B H 0.5780 0.6131 0.6950 0.058 Uiso 1 1 calc R A 1
H17C H 0.4572 0.6992 0.6814 0.058 Uiso 1 1 calc R A 1
C18 C 0.3330(9) 0.7647(5) 0.5577(5) 0.058(2) Uani 1 1 d . A 1
H18A H 0.3889 0.8221 0.5421 0.087 Uiso 1 1 calc R A 1
H18B H 0.3086 0.7720 0.6044 0.087 Uiso 1 1 calc R A 1
H18C H 0.2355 0.7570 0.5328 0.087 Uiso 1 1 calc R A 1
C19 C 0.3849(12) 0.6482(6) 0.4238(4) 0.060(2) Uiso 1 1 d . A 1
H19A H 0.4577 0.6839 0.3956 0.090 Uiso 1 1 calc R A 1
H19B H 0.2912 0.6875 0.4317 0.090 Uiso 1 1 calc R A 1
H19C H 0.3546 0.5878 0.4022 0.090 Uiso 1 1 calc R A 1
C20 C 0.6546(9) 0.4878(6) 0.4492(4) 0.056(2) Uani 1 1 d . A 1
H20A H 0.7573 0.5148 0.4379 0.084 Uiso 1 1 calc R A 1
H20B H 0.5891 0.4845 0.4098 0.084 Uiso 1 1 calc R A 1
H20C H 0.6681 0.4228 0.4674 0.084 Uiso 1 1 calc R A 1
C21 C 0.7536(7) 0.5014(6) 0.5967(4) 0.044(2) Uani 1 1 d . A 1
H21A H 0.8514 0.5204 0.5751 0.066 Uiso 1 1 calc R A 1
H21B H 0.7393 0.4314 0.5926 0.066 Uiso 1 1 calc R A 1
H21C H 0.7583 0.5190 0.6432 0.066 Uiso 1 1 calc R A 1
P1 P -0.0004(2) 0.20691(14) 0.73507(9) 0.0319(4) Uani 1 1 d . B 1
F1 F -0.0090(7) 0.1088(3) 0.6948(3) 0.0743(17) Uani 1 1 d . B 1
F2 F -0.0001(7) 0.3049(4) 0.7757(2) 0.0660(15) Uani 1 1 d . B 1
F3 F 0.0535(5) 0.1493(4) 0.7997(3) 0.0650(16) Uani 1 1 d . B 1
F4 F 0.1735(5) 0.2238(4) 0.7145(3) 0.0747(18) Uani 1 1 d . B 1
F5 F -0.0606(5) 0.2650(4) 0.67271(19) 0.0485(12) Uani 1 1 d . B 1
F6 F -0.1795(4) 0.1895(3) 0.7572(2) 0.0426(11) Uani 1 1 d . B 1

loop_
_atom_site_aniso_label
_atom_site_aniso_U_11
_atom_site_aniso_U_22
_atom_site_aniso_U_33
_atom_site_aniso_U_23
_atom_site_aniso_U_13
_atom_site_aniso_U_12
Ir1 0.02014(11) 0.01919(11) 0.01848(10) -0.00067(11) 0.00060(10) -0.00121(11)
Cl1 0.0242(7) 0.0391(9) 0.0315(7) -0.0065(6) -0.0051(6) -0.0019(8)
N1 0.037(3) 0.014(3) 0.031(3) -0.005(2) 0.003(2) 0.001(2)
N2 0.032(3) 0.019(3) 0.031(3) 0.005(2) 0.002(2) 0.005(2)
N3 0.028(3) 0.027(3) 0.022(2) -0.006(2) 0.001(2) -0.002(3)
C1 0.027(4) 0.021(3) 0.031(3) -0.001(3) 0.005(2) -0.003(3)
C2 0.045(4) 0.019(3) 0.052(5) -0.009(3) 0.010(4) 0.006(3)
C3 0.035(4) 0.016(3) 0.039(4) 0.000(3) 0.006(3) 0.006(3)
C4 0.039(4) 0.015(3) 0.024(3) 0.003(2) 0.005(3) 0.008(3)
C5 0.038(4) 0.033(3) 0.030(3) 0.011(3) 0.001(3) 0.008(4)
C6 0.054(4) 0.043(4) 0.032(3) 0.009(3) -0.020(4) 0.000(5)
C7 0.056(4) 0.029(3) 0.018(3) -0.005(3) -0.005(3) 0.004(4)
C8 0.054(4) 0.027(3) 0.029(3) -0.002(3) 0.017(3) 0.004(4)
C9 0.036(4) 0.020(3) 0.021(3) 0.007(2) 0.004(3) -0.001(3)
C10 0.029(3) 0.019(3) 0.032(3) 0.000(3) 0.012(3) -0.002(2)
C11 0.043(4) 0.037(4) 0.030(3) -0.012(3) 0.000(4) -0.003(4)
C12 0.027(3) 0.025(4) 0.034(3) -0.005(3) 0.005(3) -0.009(3)
C13 0.030(3) 0.010(3) 0.045(4) 0.004(3) -0.003(3) -0.006(2)
C14 0.040(4) 0.039(4) 0.025(3) 0.015(3) -0.001(3) -0.017(3)
C15 0.042(4) 0.034(4) 0.021(3) -0.001(3) 0.011(3) -0.014(3)
C16 0.0076(15) 0.0229(17) 0.0127(15) 0.0059(14) 0.0025(17) 0.0039(15)
C17 0.028(4) 0.049(5) 0.039(4) -0.014(4) -0.001(3) -0.008(3)
C18 0.048(5) 0.029(4) 0.097(7) 0.003(5) -0.009(5) 0.006(3)
C20 0.054(5) 0.064(5) 0.050(4) -0.024(4) 0.027(4) -0.029(4)
C21 0.017(3) 0.055(6) 0.060(5) 0.010(4) 0.004(3) 0.000(3)
P1 0.0270(8) 0.0305(10) 0.0382(11) 0.0106(8) 0.0000(8) -0.0037(8)
F1 0.099(4) 0.036(3) 0.088(4) -0.012(3) 0.047(4) -0.003(3)
F2 0.102(4) 0.056(3) 0.040(3) -0.006(2) 0.004(3) -0.031(3)
F3 0.040(2) 0.074(4) 0.080(4) 0.050(3) -0.018(2) -0.008(2)
F4 0.030(2) 0.079(4) 0.116(5) 0.053(4) 0.012(3) 0.001(2)
F5 0.054(3) 0.062(3) 0.029(2) 0.014(2) -0.0008(18) -0.004(2)
F6 0.033(2) 0.042(3) 0.053(3) 0.019(2) 0.0071(18) 0.0042(18)

loop_
_atom_type_symbol
_atom_type_description
_atom_type_scat_dispersion_real
_atom_type_scat_dispersion_imag
_atom_type_scat_source
C C 0.0033 0.0016 'International Tables Vol C Tables 4.2.6.8 and 6.1.1.4'
H H 0.0000 0.0000 'International Tables Vol C Tables 4.2.6.8 and 6.1.1.4'
Cl Cl 0.1484 0.1585 'International Tables Vol C Tables 4.2.6.8 and 6.1.1.4'
F F 0.0171 0.0103 'International Tables Vol C Tables 4.2.6.8 and 6.1.1.4'
Ir Ir -1.4442 7.9887 'International Tables Vol C Tables 4.2.6.8 and 6.1.1.4'
N N 0.0061 0.0033 'International Tables Vol C Tables 4.2.6.8 and 6.1.1.4'
P P 0.1023 0.0942 'International Tables Vol C Tables 4.2.6.8 and 6.1.1.4'

loop_
_geom_angle_atom_site_label_1
_geom_angle_atom_site_label_2
_geom_angle_atom_site_label_3
_geom_angle
C1 Ir1 C16 91.9(2)
C1 Ir1 N3 90.9(2)
C16 Ir1 N3 128.00(19)
C1 Ir1 C12 122.6(3)
C16 Ir1 C12 41.2(2)
N3 Ir1 C12 96.9(2)
C1 Ir1 C15 100.1(2)
C16 Ir1 C15 38.2(2)
N3 Ir1 C15 162.0(2)
C12 Ir1 C15 65.1(2)
C1 Ir1 C13 158.9(2)
C16 Ir1 C13 67.1(2)
N3 Ir1 C13 100.3(2)
C12 Ir1 C13 38.6(2)
C15 Ir1 C13 65.1(2)
C1 Ir1 C14 135.4(3)
C16 Ir1 C14 65.2(2)
N3 Ir1 C14 133.6(3)
C12 Ir1 C14 64.1(3)
C15 Ir1 C14 38.6(3)
C13 Ir1 C14 38.2(3)
C1 Ir1 Cl1 92.24(18)
C16 Ir1 Cl1 150.87(13)
N3 Ir1 Cl1 80.74(14)
C12 Ir1 Cl1 145.13(19)
C15 Ir1 Cl1 112.72(18)
C13 Ir1 Cl1 107.14(17)
C14 Ir1 Cl1 92.30(18)
C1 N1 C2 111.4(6)
C1 N1 C11 127.1(6)
C2 N1 C11 121.5(6)
C1 N2 C3 109.7(5)
C1 N2 C4 127.3(5)
C3 N2 C4 122.9(5)
C10 N3 Ir1 121.4(4)
N1 C1 N2 105.4(6)
N1 C1 Ir1 129.1(5)
N2 C1 Ir1 124.8(5)
C3 C2 N1 106.6(6)
C2 C3 N2 106.8(6)
C5 C4 C9 121.4(6)
C5 C4 N2 118.9(6)
C9 C4 N2 119.6(6)
C6 C5 C4 119.5(7)
C5 C6 C7 120.3(7)
C8 C7 C6 119.8(6)
C7 C8 C9 122.2(6)
C8 C9 C4 116.8(6)
C8 C9 C10 121.4(6)
C4 C9 C10 121.8(5)
N3 C10 C9 109.4(5)
C13 C12 C17 126.2(6)
C13 C12 C16 107.7(5)
C17 C12 C16 126.1(6)
C13 C12 Ir1 71.7(3)
C17 C12 Ir1 126.3(5)
C16 C12 Ir1 67.6(3)
C14 C13 C12 107.1(6)
C14 C13 C18 127.0(7)
C12 C13 C18 125.5(7)
C14 C13 Ir1 71.2(4)
C12 C13 Ir1 69.7(3)
C18 C13 Ir1 129.4(5)
C13 C14 C15 109.0(6)
C13 C14 C19 124.8(7)
C15 C14 C19 126.2(7)
C13 C14 Ir1 70.6(3)
C15 C14 Ir1 69.5(3)
C19 C14 Ir1 126.0(5)
C16 C15 C14 109.4(5)
C16 C15 C20 122.7(6)
C14 C15 C20 127.6(6)
C16 C15 Ir1 68.7(3)
C14 C15 Ir1 71.9(4)
C20 C15 Ir1 130.5(5)
C15 C16 C21 128.3(5)
C15 C16 C12 106.6(5)
C21 C16 C12 123.2(5)
C15 C16 Ir1 73.0(3)
C21 C16 Ir1 133.1(4)
C12 C16 Ir1 71.2(3)
F4 P1 F5 90.9(3)
F4 P1 F2 90.6(3)
F5 P1 F2 89.2(3)
F4 P1 F1 91.9(3)
F5 P1 F1 90.2(3)
F2 P1 F1 177.5(3)
F4 P1 F3 91.3(3)
F5 P1 F3 177.5(3)
F2 P1 F3 89.7(3)
F1 P1 F3 90.7(3)
F4 P1 F6 179.3(3)
F5 P1 F6 89.6(2)
F2 P1 F6 89.0(3)
F1 P1 F6 88.5(3)
F3 P1 F6 88.1(2)

loop_
_geom_bond_atom_site_label_1
_geom_bond_atom_site_label_2
_geom_bond_distance
Ir1 C1 2.067(7)
Ir1 C16 2.120(5)
Ir1 N3 2.127(5)
Ir1 C12 2.171(6)
Ir1 C15 2.176(6)
Ir1 C13 2.199(6)
Ir1 C14 2.208(6)
Ir1 Cl1 2.4240(15)
N1 C1 1.336(8)
N1 C2 1.377(8)
N1 C11 1.471(8)
N2 C1 1.360(8)
N2 C3 1.393(8)
N2 C4 1.420(8)
N3 C10 1.487(8)
C2 C3 1.348(10)
C4 C5 1.387(10)
C4 C9 1.406(9)
C5 C6 1.379(9)
C6 C7 1.385(11)
C7 C8 1.365(10)
C8 C9 1.398(8)
C9 C10 1.495(9)
C12 C13 1.445(9)
C12 C17 1.505(9)
C12 C16 1.510(8)
C13 C14 1.442(10)
C13 C18 1.504(9)
C14 C15 1.448(10)
C14 C19 1.490(10)
C15 C16 1.408(8)
C15 C20 1.491(9)
C16 C21 1.468(8)
P1 F4 1.560(5)
P1 F5 1.589(4)
P1 F2 1.589(5)
P1 F1 1.590(5)
P1 F3 1.608(5)
P1 F6 1.611(4)

loop_
_geom_hbond_atom_site_label_D
_geom_hbond_atom_site_label_H
_geom_hbond_atom_site_label_A
_geom_hbond_distance_DH
_geom_hbond_distance_HA
_geom_hbond_distance_DA
_geom_hbond_angle_DHA
_geom_hbond_site_symmetry_A
N3 H1N F6 0.92 2.19 3.010(7) 148.8 4_556
